data_7128451
loop_
_publ_author_name
'Li, Changan'
'Sinnwell, Michael A.'
'Swenson, Dale C.'
'MacGillivray, Leonard R.'

_publ_section_title
;
 Cubane-forming cyclic dienes that exhibit orthogonal reactivities in the
 solid state.
;
_journal_issue 55
_journal_name_full 'Chemical communications (Cambridge, England)'
_journal_page_first 6725
_journal_page_last 6727
_journal_paper_doi 10.1039/d1cc02725e
_journal_volume 57
_journal_year 2021
_chemical_formula_moiety 'C14 H16 O4'
_chemical_formula_sum 'C14 H16 O4'
_chemical_formula_weight 248.27
_chemical_name_common 'tetramethyl cage'
_chemical_name_systematic '2,4,8,10-tetramethyl-3,9-dioxapentacyclo [6.4.0.0^2,7.0^4,11.0^5,10]dodecane-6,12-dione '
_space_group_crystal_system orthorhombic
_space_group_IT_number 64
_space_group_name_Hall '-C 2ac 2'
_space_group_name_H-M_alt 'C m c e'
_atom_sites_solution_hydrogens geom
_atom_sites_solution_primary dual
_audit_creation_date 2020-10-16
_audit_creation_method
;
Olex2 1.3
(compiled 2020.07.31 svn.rc2a77460 for OlexSys, GUI svn.r6145)
;
_audit_update_record
;
2021-05-08 deposited with the CCDC.	2021-06-07 downloaded from the CCDC.
;
_cell_angle_alpha 90
_cell_angle_beta 90
_cell_angle_gamma 90
_cell_formula_units_Z 4
_cell_length_a 12.4105(12)
_cell_length_b 7.2547(7)
_cell_length_c 13.7901(14)
_cell_measurement_reflns_used 1652
_cell_measurement_temperature 298.15
_cell_measurement_theta_max 25.35
_cell_measurement_theta_min 1.00
_cell_volume 1241.6(2)
_computing_molecular_graphics 'Olex2 1.3 (Dolomanov et al., 2009)'
_computing_publication_material 'Olex2 1.3 (Dolomanov et al., 2009)'
_computing_structure_refinement 'SHELXL 2018/3 (Sheldrick, 2015)'
_computing_structure_solution 'SHELXT 2018/2 (Sheldrick, 2018)'
_diffrn_ambient_temperature 298.15
_diffrn_measured_fraction_theta_full 0.990
_diffrn_measured_fraction_theta_max 0.990
_diffrn_measurement_device_type 'Bruker Nonius APEX II Kappa'
_diffrn_measurement_method 'CCD phi and omega scans'
_diffrn_radiation_type MoK\a
_diffrn_radiation_wavelength 0.71073
_diffrn_reflns_av_R_equivalents 0.0659
_diffrn_reflns_av_unetI/netI 0.0315
_diffrn_reflns_Laue_measured_fraction_full 0.990
_diffrn_reflns_Laue_measured_fraction_max 0.990
_diffrn_reflns_limit_h_max 14
_diffrn_reflns_limit_h_min -14
_diffrn_reflns_limit_k_max 8
_diffrn_reflns_limit_k_min -7
_diffrn_reflns_limit_l_max 15
_diffrn_reflns_limit_l_min -16
_diffrn_reflns_number 3393
_diffrn_reflns_point_group_measured_fraction_full 0.990
_diffrn_reflns_point_group_measured_fraction_max 0.990
_diffrn_reflns_theta_full 25.348
_diffrn_reflns_theta_max 25.348
_diffrn_reflns_theta_min 4.396
_exptl_absorpt_coefficient_mu 0.097
_exptl_absorpt_correction_T_max 0.9874
_exptl_absorpt_correction_T_min 0.7913
_exptl_absorpt_correction_type multi-scan
_exptl_absorpt_process_details 'HKL Scalepack (Otwinowski & Minor, 1997)'
_exptl_crystal_colour colourless
_exptl_crystal_colour_primary colourless
_exptl_crystal_density_diffrn 1.328
_exptl_crystal_description prism
_exptl_crystal_F_000 528
_exptl_crystal_size_max 0.34
_exptl_crystal_size_mid 0.16
_exptl_crystal_size_min 0.1
_refine_diff_density_max 0.190
_refine_diff_density_min -0.124
_refine_diff_density_rms 0.032
_refine_ls_extinction_method none
_refine_ls_goodness_of_fit_ref 1.052
_refine_ls_hydrogen_treatment constr
_refine_ls_matrix_type full
_refine_ls_number_parameters 49
_refine_ls_number_reflns 598
_refine_ls_number_restraints 0
_refine_ls_restrained_S_all 1.052
_refine_ls_R_factor_all 0.0527
_refine_ls_R_factor_gt 0.0439
_refine_ls_shift/su_max 0.000
_refine_ls_shift/su_mean 0.000
_refine_ls_structure_factor_coef Fsqd
_refine_ls_weighting_details 'w=1/[\s^2^(Fo^2^)+(0.0574P)^2^+0.6082P] where P=(Fo^2^+2Fc^2^)/3'
_refine_ls_weighting_scheme calc
_refine_ls_wR_factor_gt 0.1102
_refine_ls_wR_factor_ref 0.1167
_reflns_Friedel_coverage 0.000
_reflns_number_gt 507
_reflns_number_total 598
_reflns_threshold_expression 'I > 2\s(I)'
_cod_data_source_file d1cc02725e2.cif
_cod_data_source_block mcg1748a
_cod_depositor_comments 'Adding full bibliography for 7128449--7128452.cif.'
_cod_original_sg_symbol_Hall '-C 2bc 2'
_cod_original_sg_symbol_H-M 'C m c a'
_cod_database_code 7128451
_shelx_shelxl_version_number 2018/3
_shelx_space_group_comment
;
The symmetry employed for this shelxl refinement is uniquely defined
by the following loop, which should always be used as a source of
symmetry information in preference to the above space-group names.
They are only intended as comments.
;
_shelx_estimated_absorpt_t_max 0.990
_shelx_estimated_absorpt_t_min 0.968
_olex2_refinement_description
;
1. Fixed Uiso
 At 1.2 times of:
  All C(H) groups
 At 1.5 times of:
  All C(H,H,H) groups
2.a Ternary CH refined with riding coordinates:
 C3(H3), C5(H5)
2.b Idealised Me refined as rotating group:
 C6(H6a,H6b,H6c)
;
_olex2_submission_special_instructions 'No special instructions were received'

loop_
_space_group_symop_operation_xyz
'x, y, z'
'-x, -y+1/2, z+1/2'
'-x, y+1/2, -z+1/2'
'x, -y, -z'
'x+1/2, y+1/2, z'
'-x+1/2, -y+1, z+1/2'
'-x+1/2, y+1, -z+1/2'
'x+1/2, -y+1/2, -z'
'-x, -y, -z'
'x, y-1/2, -z-1/2'
'x, -y-1/2, z-1/2'
'-x, y, z'
'-x+1/2, -y+1/2, -z'
'x+1/2, y, -z-1/2'
'x+1/2, -y, z-1/2'
'-x+1/2, y+1/2, z'

loop_
_atom_site_label
_atom_site_type_symbol
_atom_site_fract_x
_atom_site_fract_y
_atom_site_fract_z
_atom_site_U_iso_or_equiv
_atom_site_adp_type
_atom_site_occupancy
_atom_site_site_symmetry_order
_atom_site_calc_flag
_atom_site_refinement_flags_posn
_atom_site_refinement_flags_adp
_atom_site_refinement_flags_occupancy
_atom_site_disorder_assembly
_atom_site_disorder_group
O1 O 0.34976(11) 0.500000 0.500000 0.0505(5) Uani 1 2 d S T P . .
O7 O 0.500000 0.8439(2) 0.35922(11) 0.0738(7) Uani 1 2 d S T P . .
C2 C 0.41174(12) 0.6016(2) 0.56889(10) 0.0437(5) Uani 1 1 d . . . . .
C3 C 0.500000 0.7251(3) 0.52081(14) 0.0461(6) Uani 1 2 d S T P . .
H3 H 0.500000 0.852257 0.544816 0.055 Uiso 1 2 calc R U P . .
C4 C 0.500000 0.7122(3) 0.41303(15) 0.0482(6) Uani 1 2 d S T P . .
C5 C 0.500000 0.5175(3) 0.37968(14) 0.0433(6) Uani 1 2 d S T P . .
H5 H 0.500000 0.504655 0.308937 0.052 Uiso 1 2 calc R U P . .
C6 C 0.33323(15) 0.6993(3) 0.63405(12) 0.0639(6) Uani 1 1 d . . . . .
H6A H 0.290476 0.783120 0.596352 0.096 Uiso 1 1 calc R U . . .
H6B H 0.372014 0.766686 0.682747 0.096 Uiso 1 1 calc R U . . .
H6C H 0.287066 0.610493 0.664664 0.096 Uiso 1 1 calc R U . . .

loop_
_atom_site_aniso_label
_atom_site_aniso_U_11
_atom_site_aniso_U_22
_atom_site_aniso_U_33
_atom_site_aniso_U_23
_atom_site_aniso_U_13
_atom_site_aniso_U_12
O1 0.0454(9) 0.0604(10) 0.0456(9) -0.0127(7) 0.000 0.000
O7 0.1298(18) 0.0427(9) 0.0489(10) 0.0118(8) 0.000 0.000
C2 0.0505(9) 0.0445(9) 0.0363(8) -0.0051(6) -0.0006(6) 0.0024(7)
C3 0.0648(13) 0.0323(10) 0.0414(12) -0.0022(9) 0.000 0.000
C4 0.0650(14) 0.0389(12) 0.0407(12) 0.0047(9) 0.000 0.000
C5 0.0599(13) 0.0401(11) 0.0300(10) -0.0004(8) 0.000 0.000
C6 0.0625(11) 0.0763(13) 0.0530(10) -0.0184(9) 0.0053(8) 0.0135(9)

loop_
_atom_type_symbol
_atom_type_description
_atom_type_scat_dispersion_real
_atom_type_scat_dispersion_imag
_atom_type_scat_source
C C 0.0033 0.0016 'International Tables Vol C Tables 4.2.6.8 and 6.1.1.4'
H H 0.0000 0.0000 'International Tables Vol C Tables 4.2.6.8 and 6.1.1.4'
O O 0.0106 0.0060 'International Tables Vol C Tables 4.2.6.8 and 6.1.1.4'

loop_
_geom_angle_atom_site_label_1
_geom_angle_atom_site_label_2
_geom_angle_atom_site_label_3
_geom_angle
_geom_angle_site_symmetry_1
_geom_angle_site_symmetry_3
_geom_angle_publ_flag
C2 O1 C2 114.78(15) . 4_566 ?
O1 C2 C3 113.04(12) . . ?
O1 C2 C5 113.18(12) . 9_666 ?
O1 C2 C6 106.98(13) . . ?
C3 C2 C5 91.05(11) . 9_666 ?
C6 C2 C3 115.95(14) . . ?
C6 C2 C5 116.30(13) . 9_666 ?
C2 C3 C2 88.99(15) 12_655 . ?
C2 C3 H3 113.3 12_655 . ?
C2 C3 H3 113.3 . . ?
C4 C3 C2 112.79(12) . . ?
C4 C3 C2 112.80(12) . 12_655 ?
C4 C3 H3 113.3 . . ?
O7 C4 C3 124.2(2) . . ?
O7 C4 C5 124.14(19) . . ?
C5 C4 C3 111.64(18) . . ?
C2 C5 C2 88.83(14) 4_566 9_666 ?
C2 C5 H5 113.5 4_566 . ?
C2 C5 H5 113.5 9_666 . ?
C4 C5 C2 112.63(12) . 4_566 ?
C4 C5 C2 112.63(12) . 9_666 ?
C4 C5 H5 113.5 . . ?
C2 C6 H6A 109.5 . . ?
C2 C6 H6B 109.5 . . ?
C2 C6 H6C 109.5 . . ?
H6A C6 H6B 109.5 . . ?
H6A C6 H6C 109.5 . . ?
H6B C6 H6C 109.5 . . ?

loop_
_geom_bond_atom_site_label_1
_geom_bond_atom_site_label_2
_geom_bond_distance
_geom_bond_site_symmetry_2
_geom_bond_publ_flag
O1 C2 1.4274(16) . ?
O1 C2 1.4275(16) 4_566 ?
O7 C4 1.210(3) . ?
C2 C3 1.563(2) . ?
C2 C5 1.565(2) 9_666 ?
C2 C6 1.503(2) . ?
C3 H3 0.9800 . ?
C3 C4 1.489(3) . ?
C4 C5 1.485(3) . ?
C5 H5 0.9800 . ?
C6 H6A 0.9600 . ?
C6 H6B 0.9600 . ?
C6 H6C 0.9600 . ?

loop_
_geom_torsion_atom_site_label_1
_geom_torsion_atom_site_label_2
_geom_torsion_atom_site_label_3
_geom_torsion_atom_site_label_4
_geom_torsion
_geom_torsion_site_symmetry_1
_geom_torsion_site_symmetry_2
_geom_torsion_site_symmetry_3
_geom_torsion_site_symmetry_4
_geom_torsion_publ_flag
O1 C2 C3 C2 -113.77(11) . . . 12_655 ?
O1 C2 C3 C4 0.61(18) . . . . ?
O7 C4 C5 C2 130.69(10) . . . 9_666 ?
O7 C4 C5 C2 -130.69(10) . . . 4_566 ?
C2 O1 C2 C3 50.80(9) 4_566 . . . ?
C2 O1 C2 C5 -50.96(9) 4_566 . . 9_666 ?
C2 O1 C2 C6 179.63(14) 4_566 . . . ?
C2 C3 C4 O7 130.51(11) . . . . ?
C2 C3 C4 O7 -130.52(11) 12_655 . . . ?
C2 C3 C4 C5 -49.49(11) . . . . ?
C2 C3 C4 C5 49.48(11) 12_655 . . . ?
C3 C4 C5 C2 49.31(10) . . . 4_566 ?
C3 C4 C5 C2 -49.31(10) . . . 9_666 ?
C5 C2 C3 C2 2.05(14) 9_666 . . 12_655 ?
C5 C2 C3 C4 116.44(14) 9_666 . . . ?
C6 C2 C3 C2 122.18(12) . . . 12_655 ?
C6 C2 C3 C4 -123.43(16) . . . . ?
